data_7037675
loop_
_publ_author_name
'Yang, Xiao-Dong'
'Chen, Cheng'
'Zhang, Ya-Jun'
'Cai, Li-Xuan'
'Tan, Bin'
'Zhang, Jie'

_publ_section_title
;
 Halogen-bridged metal-organic frameworks constructed from
 bipyridinium-based ligand: structures, photochromism and non-destructive
 readout luminescence switching.
;
_journal_issue 11
_journal_name_full 'Dalton transactions (Cambridge, England : 2003)'
_journal_page_first 4522
_journal_page_last 4527
_journal_paper_doi 10.1039/c5dt04539h
_journal_volume 45
_journal_year 2016
_chemical_formula_moiety 'C32 H39 I Cd2 N3 O14'
_chemical_formula_sum 'C32 H39 Cd2 I N3 O14'
_chemical_formula_weight 1041.36
_chemical_name_systematic
; 
 ? 
;
_space_group_IT_number 18
_symmetry_cell_setting orthorhombic
_symmetry_space_group_name_Hall 'P 2 2ab'
_symmetry_space_group_name_H-M 'P 21 21 2'
_atom_sites_solution_hydrogens geom
_atom_sites_solution_primary direct
_atom_sites_solution_secondary difmap
_audit_creation_method SHELXL-97
_audit_update_record
;
2015-11-18 deposited with the CCDC.
2015-12-17 downloaded from the CCDC.
;
_cell_angle_alpha 90.00
_cell_angle_beta 90.00
_cell_angle_gamma 90.00
_cell_formula_units_Z 4
_cell_length_a 18.8813(5)
_cell_length_b 19.5703(6)
_cell_length_c 10.2880(3)
_cell_measurement_reflns_used 4350
_cell_measurement_temperature 294
_cell_measurement_theta_max 74.4680
_cell_measurement_theta_min 4.2950
_cell_volume 3801.55(19)
_computing_cell_refinement
;
CrysAlisPro, Agilent Technologies,
Version 1.171.37.35 (release 13-08-2014 CrysAlis171 .NET)
(compiled Aug 13 2014,18:06:01)
;
_computing_data_collection
;
CrysAlisPro, Agilent Technologies,
Version 1.171.37.35 (release 13-08-2014 CrysAlis171 .NET)
(compiled Aug 13 2014,18:06:01)
;
_computing_data_reduction
;
CrysAlisPro, Agilent Technologies,
Version 1.171.37.35 (release 13-08-2014 CrysAlis171 .NET)
(compiled Aug 13 2014,18:06:01)
;
_computing_molecular_graphics 'DIAMOND. Version 3.0. Crystal Impact'
_computing_publication_material 'Windows Word 2003'
_computing_structure_refinement 'SHELXL-97 (Sheldrick, 1997)'
_computing_structure_solution 'SHELXS-97 (Sheldrick, 1990)'
_diffrn_ambient_temperature 294
_diffrn_detector_area_resol_mean 10.3503
_diffrn_measured_fraction_theta_full 0.970
_diffrn_measured_fraction_theta_max 0.970
_diffrn_measurement_device_type 'SuperNova, Dual, Cu at zero, Atlas'
_diffrn_measurement_method '\w scans'
_diffrn_radiation_monochromator graphite
_diffrn_radiation_source 'fine-focus sealed tube'
_diffrn_radiation_type CuK\a
_diffrn_radiation_wavelength 1.54178
_diffrn_reflns_av_R_equivalents 0.0344
_diffrn_reflns_av_sigmaI/netI 0.0489
_diffrn_reflns_limit_h_max 21
_diffrn_reflns_limit_h_min -23
_diffrn_reflns_limit_k_max 20
_diffrn_reflns_limit_k_min -24
_diffrn_reflns_limit_l_max 12
_diffrn_reflns_limit_l_min -6
_diffrn_reflns_number 9708
_diffrn_reflns_theta_full 74.60
_diffrn_reflns_theta_max 74.60
_diffrn_reflns_theta_min 4.30
_exptl_absorpt_coefficient_mu 15.928
_exptl_absorpt_correction_T_max 1.00000
_exptl_absorpt_correction_T_min 0.43190
_exptl_absorpt_correction_type multi-scan
_exptl_absorpt_process_details
;     
CrysAlisPro, Agilent Technologies,
Version 1.171.37.35 (release 13-08-2014 CrysAlis171 .NET)
(compiled Aug 13 2014,18:06:01)
Empirical absorption correction using spherical harmonics,
 implemented in SCALE3 ABSPACK scaling algorithm. 
;
_exptl_crystal_colour orange
_exptl_crystal_density_diffrn 1.819
_exptl_crystal_density_method 'not measured'
_exptl_crystal_description prism
_exptl_crystal_F_000 2052
_exptl_crystal_size_max 0.3
_exptl_crystal_size_mid 0.1
_exptl_crystal_size_min 0.1
_refine_diff_density_max 2.412
_refine_diff_density_min -2.342
_refine_diff_density_rms 0.195
_refine_ls_abs_structure_details 'Flack H D (1983), Acta Cryst. A39, 876-881'
_refine_ls_abs_structure_Flack 0.038(14)
_refine_ls_extinction_method none
_refine_ls_goodness_of_fit_ref 1.054
_refine_ls_hydrogen_treatment mixed
_refine_ls_matrix_type full
_refine_ls_number_parameters 457
_refine_ls_number_reflns 6250
_refine_ls_number_restraints 18
_refine_ls_restrained_S_all 1.053
_refine_ls_R_factor_all 0.0630
_refine_ls_R_factor_gt 0.0581
_refine_ls_shift/su_max 0.000
_refine_ls_shift/su_mean 0.000
_refine_ls_structure_factor_coef Fsqd
_refine_ls_weighting_details 'calc w=1/[\s^2^(Fo^2^)+(0.0972P)^2^+21.4349P] where P=(Fo^2^+2Fc^2^)/3'
_refine_ls_weighting_scheme calc
_refine_ls_wR_factor_gt 0.1613
_refine_ls_wR_factor_ref 0.1667
_reflns_number_gt 5751
_reflns_number_total 6250
_reflns_threshold_expression >2sigma(I)
_cod_data_source_file c5dt04539h2.cif
_cod_data_source_block compound-2
_cod_depositor_comments 'Adding full bibliography for 7037675--7037676.cif.'
_cod_database_code 7037675

loop_
_symmetry_equiv_pos_as_xyz
'x, y, z'
'-x, -y, z'
'x+1/2, -y+1/2, -z'
'-x+1/2, y+1/2, -z'

loop_
_atom_site_label
_atom_site_type_symbol
_atom_site_fract_x
_atom_site_fract_y
_atom_site_fract_z
_atom_site_U_iso_or_equiv
_atom_site_adp_type
_atom_site_occupancy
_atom_site_symmetry_multiplicity
_atom_site_calc_flag
_atom_site_refinement_flags
I1 I -0.08856(4) 0.92721(4) 0.17412(10) 0.0463(2) Uani 1 1 d .
Cd1 Cd -0.00165(4) 0.80126(3) 0.19055(6) 0.02263(16) Uani 1 1 d .
O1 O -0.0178(4) 0.8049(4) 0.4450(8) 0.035(2) Uani 1 1 d .
N1 N -0.1050(4) 0.7385(5) 0.1735(10) 0.0301(19) Uani 1 1 d .
C1 C -0.1501(6) 0.7463(6) 0.0750(12) 0.033(2) Uani 1 1 d .
H1 H -0.1380 0.7766 0.0063 0.039 Uiso 1 1 calc R
O1W O -0.0515(4) 0.9336(4) 0.5271(8) 0.0310(16) Uani 1 1 d .
O2W O 0.5777(4) 0.9097(4) 0.6667(10) 0.0403(19) Uani 1 1 d .
O3W O 0.1905(6) 1.0541(6) 0.6196(12) 0.064(3) Uiso 1 1 d .
O4W O 0.1598(9) 0.6448(9) 1.1238(17) 0.102(5) Uiso 1 1 d .
O5W O -0.7150(9) 0.5693(10) 0.1082(18) 0.108(5) Uiso 1 1 d .
Cd2 Cd 0.0000 1.0000 0.35827(9) 0.0285(2) Uani 1 2 d S
O2 O 0.0471(5) 0.7276(4) 0.3485(8) 0.0334(17) Uani 1 1 d .
N2 N -0.4314(4) 0.5685(4) 0.1727(9) 0.0229(16) Uani 1 1 d .
C2 C -0.1219(6) 0.6948(8) 0.2696(14) 0.047(4) Uani 1 1 d .
H2 H -0.0900 0.6895 0.3402 0.057 Uiso 1 1 calc R
Cd3 Cd 0.5000 1.0000 0.64975(10) 0.0325(2) Uani 1 2 d S
O3 O -0.0111(5) 0.8041(4) 0.9423(8) 0.040(2) Uani 1 1 d .
N3 N 0.4035(16) 0.9483(11) 1.0262(17) 0.117(8) Uani 1 1 d .
C3 C -0.2137(6) 0.7118(6) 0.0697(12) 0.035(3) Uani 1 1 d .
H3 H -0.2446 0.7187 -0.0019 0.042 Uiso 1 1 calc R
O4 O 0.0640(6) 0.7404(5) 1.0395(8) 0.048(2) Uani 1 1 d .
C4 C -0.1850(7) 0.6568(8) 0.2694(15) 0.049(4) Uani 1 1 d .
H4 H -0.1951 0.6249 0.3365 0.059 Uiso 1 1 calc R
O5 O 0.0964(4) 0.8669(4) 0.2224(7) 0.0299(16) Uani 1 1 d .
C5 C -0.2326(5) 0.6676(5) 0.1665(12) 0.027(2) Uani 1 1 d .
O6 O 0.0942(4) 0.9326(4) 0.4008(8) 0.0345(17) Uani 1 1 d .
C6 C -0.3017(5) 0.6307(5) 0.1705(12) 0.024(2) Uani 1 1 d .
O7 O 0.3332(5) 1.0213(5) 0.5272(13) 0.060(3) Uani 1 1 d .
C7 C -0.3362(6) 0.6151(6) 0.0546(12) 0.030(2) Uani 1 1 d .
H7 H -0.3147 0.6259 -0.0264 0.036 Uiso 1 1 calc R
O8 O 0.4251(5) 0.9497(5) 0.5088(11) 0.050(3) Uani 1 1 d .
C8 C -0.3344(6) 0.6148(6) 0.2849(11) 0.030(2) Uani 1 1 d .
H8 H -0.3121 0.6265 0.3646 0.036 Uiso 1 1 calc R
O9 O 0.4422(7) 0.9481(7) 0.8234(16) 0.087(4) Uani 1 1 d .
C9 C -0.4005(6) 0.5842(5) 0.0576(11) 0.026(2) Uani 1 1 d .
H9 H -0.4240 0.5736 -0.0214 0.032 Uiso 1 1 calc R
C10 C -0.4003(6) 0.5815(5) 0.2878(11) 0.028(2) Uani 1 1 d .
H10 H -0.4219 0.5687 0.3675 0.034 Uiso 1 1 calc R
C11 C -0.5037(6) 0.5385(5) 0.1737(12) 0.030(2) Uani 1 1 d .
H11A H -0.5303 0.5536 0.0959 0.036 Uiso 1 1 calc R
H11B H -0.5297 0.5536 0.2521 0.036 Uiso 1 1 calc R
C12 C 0.0278(6) 0.7603(6) 0.4496(10) 0.028(2) Uani 1 1 d .
C13 C 0.0631(5) 0.7416(6) 0.5725(10) 0.024(2) Uani 1 1 d .
C14 C 0.0349(5) 0.7598(5) 0.6953(11) 0.024(2) Uani 1 1 d .
H14 H -0.0074 0.7860 0.6993 0.029 Uiso 1 1 calc R
C15 C 0.0674(5) 0.7405(5) 0.8076(11) 0.026(2) Uani 1 1 d .
C16 C 0.0376(7) 0.7636(5) 0.9385(11) 0.030(2) Uani 1 1 d .
C17 C 0.1306(6) 0.7049(6) 0.8030(11) 0.033(2) Uani 1 1 d .
H17 H 0.1532 0.6924 0.8821 0.040 Uiso 1 1 calc R
C18 C 0.1620(6) 0.6868(6) 0.6856(13) 0.035(3) Uani 1 1 d .
C19 C 0.2322(7) 0.6482(8) 0.6802(17) 0.057(4) Uani 1 1 d .
H19A H 0.2279 0.6095 0.6204 0.085 Uiso 1 1 calc R
H19B H 0.2442 0.6314 0.7672 0.085 Uiso 1 1 calc R
H19C H 0.2696 0.6790 0.6496 0.085 Uiso 1 1 calc R
C20 C 0.1276(6) 0.7059(6) 0.5717(11) 0.032(2) Uani 1 1 d .
H20 H 0.1484 0.6944 0.4905 0.038 Uiso 1 1 calc R
C21 C 0.1243(5) 0.8935(5) 0.3181(11) 0.0209(18) Uani 1 1 d .
C22 C 0.2011(5) 0.8793(5) 0.3416(9) 0.0200(19) Uani 1 1 d .
C23 C 0.2284(6) 0.8161(5) 0.3086(12) 0.029(2) Uani 1 1 d .
H23 H 0.1983 0.7833 0.2689 0.034 Uiso 1 1 calc R
C24 C 0.2990(6) 0.7996(6) 0.3323(14) 0.036(3) Uani 1 1 d .
C25 C 0.3297(8) 0.7307(7) 0.305(2) 0.069(5) Uani 1 1 d .
H25A H 0.3599 0.7167 0.3778 0.103 Uiso 1 1 calc R
H25B H 0.3581 0.7327 0.2253 0.103 Uiso 1 1 calc R
H25C H 0.2914 0.6975 0.2938 0.103 Uiso 1 1 calc R
C26 C 0.3434(6) 0.8500(6) 0.3880(12) 0.032(2) Uani 1 1 d .
H26 H 0.3920 0.8403 0.4028 0.039 Uiso 1 1 calc R
C27 C 0.3157(6) 0.9145(6) 0.4215(11) 0.028(2) Uani 1 1 d .
C28 C 0.3624(6) 0.9670(7) 0.4933(12) 0.034(3) Uani 1 1 d .
C29 C 0.2443(5) 0.9293(5) 0.3992(11) 0.025(2) Uani 1 1 d .
H29 H 0.2252 0.9725 0.4227 0.030 Uiso 1 1 calc R
C30 C 0.4035(17) 0.9679(15) 0.898(3) 0.118(9) Uani 1 1 d U
C31 C 0.345(2) 0.975(2) 1.099(4) 0.165(15) Uani 1 1 d U
C32 C 0.4482(17) 0.9048(16) 1.084(3) 0.120(9) Uani 1 1 d U

loop_
_atom_site_aniso_label
_atom_site_aniso_U_11
_atom_site_aniso_U_22
_atom_site_aniso_U_33
_atom_site_aniso_U_23
_atom_site_aniso_U_13
_atom_site_aniso_U_12
I1 0.0409(4) 0.0437(4) 0.0542(5) -0.0032(4) -0.0071(4) -0.0016(4)
Cd1 0.0171(3) 0.0272(3) 0.0236(3) 0.0001(3) -0.0025(4) -0.0055(3)
O1 0.036(5) 0.029(4) 0.041(5) -0.001(4) -0.017(3) 0.013(3)
N1 0.020(4) 0.035(4) 0.035(5) 0.001(4) -0.004(4) -0.012(3)
C1 0.028(5) 0.036(6) 0.034(6) 0.014(5) -0.008(5) -0.014(5)
O1W 0.031(4) 0.033(4) 0.030(4) 0.000(3) -0.001(3) -0.003(3)
O2W 0.034(4) 0.030(4) 0.057(5) 0.002(4) 0.000(4) -0.002(3)
Cd2 0.0199(4) 0.0350(5) 0.0306(5) 0.000 0.000 0.0028(5)
O2 0.042(4) 0.031(4) 0.028(4) 0.002(3) -0.003(4) 0.001(3)
N2 0.020(4) 0.019(3) 0.030(4) 0.010(4) -0.003(4) -0.010(3)
C2 0.025(5) 0.063(8) 0.054(8) 0.033(7) -0.014(6) -0.016(6)
Cd3 0.0228(4) 0.0365(5) 0.0381(5) 0.000 0.000 -0.0069(5)
O3 0.055(6) 0.030(4) 0.035(4) -0.005(3) 0.024(4) 0.002(4)
N3 0.19(3) 0.109(15) 0.047(9) 0.028(10) 0.016(13) -0.023(17)
C3 0.031(6) 0.046(7) 0.029(6) 0.007(5) -0.013(5) -0.013(5)
O4 0.063(6) 0.056(6) 0.025(4) -0.009(4) 0.003(4) 0.009(5)
C4 0.033(6) 0.057(8) 0.058(9) 0.028(7) -0.012(6) -0.019(6)
O5 0.014(3) 0.040(4) 0.036(4) -0.003(3) 0.001(3) -0.009(3)
C5 0.017(4) 0.031(5) 0.032(5) 0.000(5) -0.003(4) -0.004(4)
O6 0.018(3) 0.047(4) 0.038(4) -0.009(4) -0.005(3) 0.009(4)
C6 0.016(4) 0.022(4) 0.034(5) 0.000(4) -0.007(4) -0.003(3)
O7 0.030(4) 0.042(5) 0.108(9) -0.024(6) -0.025(6) -0.004(4)
C7 0.025(5) 0.028(5) 0.037(6) -0.001(5) -0.002(5) -0.007(4)
O8 0.024(4) 0.061(6) 0.064(7) -0.008(5) -0.006(4) -0.013(4)
C8 0.023(5) 0.033(5) 0.034(6) -0.002(5) -0.012(4) -0.014(4)
O9 0.086(9) 0.074(8) 0.100(10) -0.022(8) 0.050(9) -0.039(7)
C9 0.021(5) 0.023(5) 0.035(6) -0.004(4) -0.006(4) -0.001(4)
C10 0.024(5) 0.030(5) 0.030(5) 0.004(4) 0.004(4) -0.009(4)
C11 0.014(4) 0.029(5) 0.047(6) -0.003(4) 0.001(7) -0.007(4)
C12 0.032(5) 0.036(6) 0.015(5) 0.008(4) 0.000(4) -0.020(5)
C13 0.019(5) 0.030(5) 0.022(5) -0.002(4) -0.001(4) 0.002(4)
C14 0.020(4) 0.020(4) 0.033(6) 0.000(4) -0.001(4) 0.005(4)
C15 0.030(5) 0.022(4) 0.026(5) 0.000(4) 0.006(4) -0.009(4)
C16 0.043(7) 0.023(5) 0.023(5) -0.008(4) 0.008(5) -0.013(5)
C17 0.037(6) 0.037(6) 0.025(5) -0.003(5) -0.006(5) 0.002(5)
C18 0.035(6) 0.034(5) 0.035(6) -0.005(5) -0.020(6) 0.008(5)
C19 0.035(7) 0.076(10) 0.058(9) -0.017(9) -0.006(7) 0.025(7)
C20 0.029(5) 0.040(6) 0.027(5) -0.006(5) 0.005(5) 0.009(5)
C21 0.016(4) 0.021(4) 0.025(5) -0.002(4) 0.003(4) -0.005(3)
C22 0.016(4) 0.029(5) 0.015(4) -0.002(4) -0.003(4) -0.004(4)
C23 0.027(5) 0.021(5) 0.037(6) 0.004(5) -0.001(5) -0.002(4)
C24 0.025(5) 0.035(5) 0.048(7) -0.007(6) -0.006(5) 0.003(4)
C25 0.044(8) 0.039(7) 0.123(16) -0.016(10) -0.016(10) 0.017(6)
C26 0.018(5) 0.044(6) 0.035(6) 0.005(5) -0.003(4) -0.003(4)
C27 0.021(5) 0.037(6) 0.026(5) 0.003(5) -0.001(4) -0.006(4)
C28 0.026(5) 0.046(7) 0.030(6) -0.002(5) 0.005(5) -0.020(5)
C29 0.019(4) 0.023(4) 0.033(5) -0.002(5) 0.001(4) -0.007(4)
C30 0.119(12) 0.118(12) 0.116(12) -0.004(9) 0.008(9) -0.006(9)
C31 0.165(15) 0.166(15) 0.164(15) 0.003(5) 0.000(5) 0.002(5)
C32 0.120(10) 0.119(10) 0.122(10) -0.001(5) 0.003(5) -0.002(5)

loop_
_atom_type_symbol
_atom_type_description
_atom_type_scat_dispersion_real
_atom_type_scat_dispersion_imag
_atom_type_scat_source
C C 0.0181 0.0091 'International Tables Vol C Tables 4.2.6.8 and 6.1.1.4'
H H 0.0000 0.0000 'International Tables Vol C Tables 4.2.6.8 and 6.1.1.4'
N N 0.0311 0.0180 'International Tables Vol C Tables 4.2.6.8 and 6.1.1.4'
O O 0.0492 0.0322 'International Tables Vol C Tables 4.2.6.8 and 6.1.1.4'
Cd Cd 0.1185 4.6533 'International Tables Vol C Tables 4.2.6.8 and 6.1.1.4'
I I -0.3257 6.8362 'International Tables Vol C Tables 4.2.6.8 and 6.1.1.4'

loop_
_geom_angle_atom_site_label_1
_geom_angle_atom_site_label_2
_geom_angle_atom_site_label_3
_geom_angle
_geom_angle_site_symmetry_1
_geom_angle_site_symmetry_3
Cd2 I1 Cd1 92.98(3) . .
O5 Cd1 N1 175.3(3) . .
O5 Cd1 O4 87.2(3) . 1_554
N1 Cd1 O4 97.3(4) . 1_554
O5 Cd1 O2 85.9(3) . .
N1 Cd1 O2 93.3(3) . .
O4 Cd1 O2 86.5(3) 1_554 .
O5 Cd1 O3 100.8(3) . 1_554
N1 Cd1 O3 82.9(3) . 1_554
O4 Cd1 O3 51.6(3) 1_554 1_554
O2 Cd1 O3 136.7(3) . 1_554
O5 Cd1 O1 86.3(3) . .
N1 Cd1 O1 89.5(3) . .
O4 Cd1 O1 137.9(3) 1_554 .
O2 Cd1 O1 51.5(3) . .
O3 Cd1 O1 169.0(3) 1_554 .
O5 Cd1 I1 89.4(2) . .
N1 Cd1 I1 88.3(2) . .
O4 Cd1 I1 133.2(2) 1_554 .
O2 Cd1 I1 139.7(2) . .
O3 Cd1 I1 83.49(19) 1_554 .
O1 Cd1 I1 88.27(17) . .
C12 O1 Cd1 86.4(7) . .
C1 N1 C2 118.7(9) . .
C1 N1 Cd1 122.4(7) . .
C2 N1 Cd1 118.8(8) . .
N1 C1 C3 122.0(10) . .
O6 Cd2 O6 157.6(4) 2_575 .
O6 Cd2 O1W 82.0(3) 2_575 2_575
O6 Cd2 O1W 81.7(3) . 2_575
O6 Cd2 O1W 81.7(3) 2_575 .
O6 Cd2 O1W 82.0(3) . .
O1W Cd2 O1W 86.1(4) 2_575 .
O6 Cd2 I1 87.7(2) 2_575 .
O6 Cd2 I1 107.1(2) . .
O1W Cd2 I1 168.92(19) 2_575 .
O1W Cd2 I1 88.46(19) . .
O6 Cd2 I1 107.1(2) 2_575 2_575
O6 Cd2 I1 87.7(2) . 2_575
O1W Cd2 I1 88.46(19) 2_575 2_575
O1W Cd2 I1 168.92(19) . 2_575
I1 Cd2 I1 98.45(5) . 2_575
C12 O2 Cd1 98.2(7) . .
C10 N2 C9 122.5(8) . .
C10 N2 C11 118.0(9) . .
C9 N2 C11 119.4(9) . .
N1 C2 C4 122.5(12) . .
O8 Cd3 O8 99.9(5) . 2_675
O8 Cd3 O2W 96.5(3) . .
O8 Cd3 O2W 89.1(3) 2_675 .
O8 Cd3 O2W 89.1(3) . 2_675
O8 Cd3 O2W 96.5(3) 2_675 2_675
O2W Cd3 O2W 171.3(5) . 2_675
O8 Cd3 O9 168.4(5) . 2_675
O8 Cd3 O9 90.5(4) 2_675 2_675
O2W Cd3 O9 88.8(4) . 2_675
O2W Cd3 O9 84.6(4) 2_675 2_675
O8 Cd3 O9 90.5(4) . .
O8 Cd3 O9 168.4(5) 2_675 .
O2W Cd3 O9 84.6(4) . .
O2W Cd3 O9 88.8(4) 2_675 .
O9 Cd3 O9 79.7(7) 2_675 .
C16 O3 Cd1 88.0(7) . 1_556
C32 N3 C30 127(3) . .
C32 N3 C31 119(3) . .
C30 N3 C31 114(3) . .
C5 C3 C1 120.6(10) . .
C16 O4 Cd1 99.2(8) . 1_556
C2 C4 C5 117.6(11) . .
C21 O5 Cd1 134.5(7) . .
C3 C5 C4 118.5(10) . .
C3 C5 C6 123.7(10) . .
C4 C5 C6 117.8(10) . .
C21 O6 Cd2 124.8(7) . .
C8 C6 C7 118.4(8) . .
C8 C6 C5 122.0(10) . .
C7 C6 C5 119.5(10) . .
C9 C7 C6 119.8(11) . .
C28 O8 Cd3 124.2(9) . .
C6 C8 C10 121.7(10) . .
C30 O9 Cd3 132.5(19) . .
N2 C9 C7 120.4(10) . .
N2 C10 C8 117.1(9) . .
N2 C11 C11 108.0(11) . 2_465
O1 C12 O2 121.7(10) . .
O1 C12 C13 121.8(10) . .
O2 C12 C13 116.4(10) . .
C20 C13 C14 117.2(10) . .
C20 C13 C12 120.7(10) . .
C14 C13 C12 122.1(9) . .
C15 C14 C13 121.2(9) . .
C14 C15 C17 119.9(10) . .
C14 C15 C16 120.1(9) . .
C17 C15 C16 119.8(11) . .
O3 C16 O4 121.1(11) . .
O3 C16 C15 120.0(11) . .
O4 C16 C15 118.9(11) . .
C15 C17 C18 121.7(11) . .
C17 C18 C20 117.7(10) . .
C17 C18 C19 121.8(12) . .
C20 C18 C19 120.5(12) . .
C18 C20 C13 122.3(11) . .
O5 C21 O6 126.6(9) . .
O5 C21 C22 117.6(9) . .
O6 C21 C22 115.8(9) . .
C23 C22 C29 120.7(9) . .
C23 C22 C21 119.2(9) . .
C29 C22 C21 120.1(9) . .
C22 C23 C24 121.4(10) . .
C23 C24 C26 118.4(10) . .
C23 C24 C25 123.2(11) . .
C26 C24 C25 118.3(11) . .
C27 C26 C24 120.2(10) . .
C29 C27 C26 120.2(10) . .
C29 C27 C28 119.5(10) . .
C26 C27 C28 120.1(10) . .
O8 C28 O7 128.2(11) . .
O8 C28 C27 115.1(11) . .
O7 C28 C27 116.6(10) . .
C27 C29 C22 119.1(10) . .
O9 C30 N3 124(3) . .

loop_
_geom_bond_atom_site_label_1
_geom_bond_atom_site_label_2
_geom_bond_distance
_geom_bond_site_symmetry_2
I1 Cd2 2.9007(11) .
I1 Cd1 2.9659(11) .
Cd1 O5 2.277(7) .
Cd1 N1 2.312(8) .
Cd1 O4 2.317(9) 1_554
Cd1 O2 2.359(8) .
Cd1 O3 2.561(8) 1_554
Cd1 O1 2.636(9) .
O1 C12 1.228(14) .
N1 C1 1.332(14) .
N1 C2 1.345(16) .
C1 C3 1.380(15) .
O1W Cd2 2.377(8) .
O2W Cd3 2.303(8) .
Cd2 O6 2.257(8) 2_575
Cd2 O6 2.257(8) .
Cd2 O1W 2.377(8) 2_575
Cd2 I1 2.9007(11) 2_575
O2 C12 1.275(14) .
N2 C10 1.346(14) .
N2 C9 1.355(14) .
N2 C11 1.486(12) .
C2 C4 1.404(16) .
Cd3 O8 2.252(9) .
Cd3 O8 2.252(9) 2_675
Cd3 O2W 2.303(8) 2_675
Cd3 O9 2.327(14) 2_675
Cd3 O9 2.327(14) .
O3 C16 1.214(15) .
O3 Cd1 2.561(8) 1_556
N3 C32 1.34(4) .
N3 C30 1.37(3) .
N3 C31 1.43(4) .
C3 C5 1.366(17) .
O4 C16 1.238(16) .
O4 Cd1 2.317(9) 1_556
C4 C5 1.405(17) .
O5 C21 1.233(13) .
C5 C6 1.491(12) .
O6 C21 1.277(13) .
C6 C8 1.367(16) .
C6 C7 1.393(16) .
O7 C28 1.247(16) .
C7 C9 1.356(15) .
O8 C28 1.241(16) .
C8 C10 1.403(14) .
O9 C30 1.13(3) .
C11 C11 1.512(18) 2_465
C12 C13 1.476(15) .
C13 C20 1.403(14) .
C13 C14 1.417(15) .
C14 C15 1.361(16) .
C15 C17 1.384(16) .
C15 C16 1.528(15) .
C17 C18 1.391(18) .
C18 C20 1.392(17) .
C18 C19 1.527(16) .
C21 C22 1.496(12) .
C22 C23 1.382(14) .
C22 C29 1.404(13) .
C23 C24 1.394(15) .
C24 C26 1.416(16) .
C24 C25 1.494(17) .
C26 C27 1.410(17) .
C27 C29 1.398(14) .
C27 C28 1.543(15) .
